data_7229795
loop_
_publ_author_name
'Dhingra, Shallu'
'Barman, Dibya Jyoti'
'Yadav, Hare Ram'
'Eyyathiyil, Jusaina'
'Bhowmik, Prasanta'
'Kaur, Parmeet'
'Adhikari, Debashis'
'Roy Choudhury, Angshuman'

_publ_section_title
;
 Structural and computational understanding of weak interactions in
 &#x201C;bridge-flipped&#x201D; isomeric
 tetrafluoro-bis-benzylideneanilines
;
_journal_issue 6
_journal_name_full CrystEngComm
_journal_page_first 716
_journal_paper_doi 10.1039/C7CE01872J
_journal_volume 20
_journal_year 2018
_chemical_formula_moiety 'C20 H12 F4 N2'
_chemical_formula_sum 'C20 H12 F4 N2'
_chemical_formula_weight 356.32
_space_group_crystal_system monoclinic
_space_group_IT_number 14
_space_group_name_Hall '-P 2yn'
_space_group_name_H-M_alt 'P 1 21/n 1'
_symmetry_space_group_name_Hall '-P 2yn'
_symmetry_space_group_name_H-M 'P 1 21/n 1'
_atom_sites_solution_hydrogens geom
_atom_sites_solution_primary direct
_audit_creation_date 2017-06-20
_audit_creation_method
;
Olex2 1.2
(compiled 2017.03.28 svn.r3405 for OlexSys, GUI svn.r5337)
;
_audit_update_record
;
2017-07-17 deposited with the CCDC.
2017-12-26 downloaded from the CCDC.
;
_cell_angle_alpha 90
_cell_angle_beta 94.614(8)
_cell_angle_gamma 90
_cell_formula_units_Z 2
_cell_length_a 4.6210(4)
_cell_length_b 14.8580(14)
_cell_length_c 11.0496(9)
_cell_measurement_reflns_used 2889
_cell_measurement_temperature 100.0
_cell_measurement_theta_max 32.3800
_cell_measurement_theta_min 2.3380
_cell_volume 756.19(12)
_computing_cell_refinement 'CrysAlisPro 1.171.39.7f (Rigaku OD, 2015)'
_computing_data_collection 'CrysAlisPro 1.171.39.7f (Rigaku OD, 2015)'
_computing_data_reduction 'CrysAlisPro 1.171.39.7f (Rigaku OD, 2015)'
_computing_molecular_graphics 'Olex2 (Dolomanov et al., 2009)'
_computing_publication_material 'Olex2 (Dolomanov et al., 2009)'
_computing_structure_refinement 'ShelXL (Sheldrick, 2015)'
_computing_structure_solution 'XS (Sheldrick, 2008)'
_diffrn_ambient_temperature 100.0
_diffrn_detector 'CCD plate'
_diffrn_measured_fraction_theta_full 1.000
_diffrn_measured_fraction_theta_max 0.972
_diffrn_measurement_details
;
List of Runs (angles in degrees, time in seconds):

  # Type    Start    End  Width  t~exp~   \w     \q     \k     \f   Frames
#--------------------------------------------------------------------------
  1  \w    -68.70 119.70   0.30   20.00    --   29.89  54.00 240.00  628
  2  \w    -68.70 119.70   0.30   20.00    --   29.89  54.00 120.00  628
  3  \w    -69.00 119.70   0.30   20.00    --   29.89  54.00   0.00  629
;
_diffrn_measurement_device
;
XtaLABmini: Fixed Chi 2 circle
;
_diffrn_measurement_device_type 'XtaLAB Mini (ROW)'
_diffrn_measurement_method '\w scans'
_diffrn_orient_matrix_type 'CrysAlisPro convention (1999,Acta A55,543-557)'
_diffrn_orient_matrix_UB_11 -0.0125813000
_diffrn_orient_matrix_UB_12 -0.0456197000
_diffrn_orient_matrix_UB_13 0.0177531000
_diffrn_orient_matrix_UB_21 -0.1509329000
_diffrn_orient_matrix_UB_22 0.0061187000
_diffrn_orient_matrix_UB_23 0.0044807000
_diffrn_orient_matrix_UB_31 -0.0276240000
_diffrn_orient_matrix_UB_32 -0.0126493000
_diffrn_orient_matrix_UB_33 -0.0617714000
_diffrn_radiation_monochromator graphite
_diffrn_radiation_probe x-ray
_diffrn_radiation_type MoK\a
_diffrn_radiation_wavelength 0.71073
_diffrn_reflns_av_R_equivalents 0.0574
_diffrn_reflns_av_unetI/netI 0.0508
_diffrn_reflns_Laue_measured_fraction_full 1.000
_diffrn_reflns_Laue_measured_fraction_max 0.972
_diffrn_reflns_limit_h_max 6
_diffrn_reflns_limit_h_min -6
_diffrn_reflns_limit_k_max 22
_diffrn_reflns_limit_k_min -21
_diffrn_reflns_limit_l_max 16
_diffrn_reflns_limit_l_min -15
_diffrn_reflns_number 10707
_diffrn_reflns_point_group_measured_fraction_full 1.000
_diffrn_reflns_point_group_measured_fraction_max 0.972
_diffrn_reflns_theta_full 25.000
_diffrn_reflns_theta_max 32.791
_diffrn_reflns_theta_min 2.302
_diffrn_source 'fine-focus sealed X-ray tube'
_diffrn_source_type 'Enhance (Mo) X-ray Source'
_exptl_absorpt_coefficient_mu 0.128
_exptl_absorpt_correction_T_max 1.00000
_exptl_absorpt_correction_T_min 0.84793
_exptl_absorpt_correction_type multi-scan
_exptl_absorpt_process_details
;
CrysAlisPro 1.171.39.7f (Rigaku Oxford Diffraction, 2015)
Empirical absorption correction using spherical harmonics,
 implemented in SCALE3 ABSPACK scaling algorithm.
;
_exptl_crystal_colour 'clear light colourless'
_exptl_crystal_colour_lustre clear
_exptl_crystal_colour_modifier light
_exptl_crystal_colour_primary colourless
_exptl_crystal_density_diffrn 1.565
_exptl_crystal_description block
_exptl_crystal_F_000 364
_exptl_crystal_size_max 0.3
_exptl_crystal_size_mid 0.3
_exptl_crystal_size_min 0.2
_refine_diff_density_max 0.794
_refine_diff_density_min -0.344
_refine_diff_density_rms 0.108
_refine_ls_extinction_method none
_refine_ls_goodness_of_fit_ref 1.063
_refine_ls_hydrogen_treatment constr
_refine_ls_matrix_type full
_refine_ls_number_parameters 118
_refine_ls_number_reflns 2707
_refine_ls_number_restraints 0
_refine_ls_restrained_S_all 1.063
_refine_ls_R_factor_all 0.1031
_refine_ls_R_factor_gt 0.0727
_refine_ls_shift/su_max 0.000
_refine_ls_shift/su_mean 0.000
_refine_ls_structure_factor_coef Fsqd
_refine_ls_weighting_details 'w=1/[\s^2^(Fo^2^)+(0.1209P)^2^+0.1894P] where P=(Fo^2^+2Fc^2^)/3'
_refine_ls_weighting_scheme calc
_refine_ls_wR_factor_gt 0.1846
_refine_ls_wR_factor_ref 0.2237
_reflns_Friedel_coverage 0.000
_reflns_number_gt 1823
_reflns_number_total 2707
_reflns_threshold_expression 'I > 2\s(I)'
_cod_data_source_file c7ce01872j2.cif
_cod_data_source_block 9
_cod_depositor_comments 'Adding full bibliography for 7229788--7229798.cif.'
_cod_database_code 7229795
_shelx_shelxl_version_number 2014/7
_shelx_space_group_comment
;
The symmetry employed for this shelxl refinement is uniquely defined
by the following loop, which should always be used as a source of
symmetry information in preference to the above space-group names.
They are only intended as comments.
;
_reflns_odcompleteness_completeness 96.99
_reflns_odcompleteness_iscentric 1
_reflns_odcompleteness_theta 32.72
_olex2_refinement_description
;
1. Fixed Uiso
 At 1.2 times of:
  All C(H) groups
2.a Aromatic/amide H refined with riding coordinates:
 C3(H3), C10(H10), C6(H6), C1(H1), C7(H7), C9(H9)
;
_olex2_submission_special_instructions 'No special instructions were received'
_oxdiff_exptl_absorpt_empirical_details
;
Empirical correction (ABSPACK) includes:
- Absorption correction using spherical harmonics
- Frame scaling
- Detector area scaling
;
_oxdiff_exptl_absorpt_empirical_full_max 1.338
_oxdiff_exptl_absorpt_empirical_full_min 0.864

loop_
_space_group_symop_operation_xyz
'x, y, z'
'-x+1/2, y+1/2, -z+1/2'
'-x, -y, -z'
'x-1/2, -y-1/2, z-1/2'

loop_
_atom_site_label
_atom_site_type_symbol
_atom_site_fract_x
_atom_site_fract_y
_atom_site_fract_z
_atom_site_U_iso_or_equiv
_atom_site_adp_type
_atom_site_occupancy
_atom_site_site_symmetry_order
_atom_site_calc_flag
_atom_site_refinement_flags_posn
F1 F 0.1655(3) 0.91740(8) 0.35928(10) 0.0323(3) Uani 1 1 d .
C3 C -0.1535(3) 0.80518(11) 0.42311(14) 0.0195(3) Uani 1 1 d .
H3 H -0.2217 0.7947 0.3429 0.023 Uiso 1 1 calc R
C10 C -0.8986(3) 0.51735(11) 0.61927(14) 0.0191(3) Uani 1 1 d .
H10 H -0.8300 0.5289 0.6992 0.023 Uiso 1 1 calc R
N1 N -0.4761(3) 0.69009(9) 0.47868(12) 0.0189(3) Uani 1 1 d .
F2 F 0.3628(2) 0.95150(7) 0.59206(9) 0.0260(3) Uani 1 1 d .
C6 C 0.0495(3) 0.84008(11) 0.66268(14) 0.0188(3) Uani 1 1 d .
H6 H 0.1160 0.8521 0.7427 0.023 Uiso 1 1 calc R
C8 C -0.7921(3) 0.56802(10) 0.52543(14) 0.0161(3) Uani 1 1 d .
C1 C -0.5752(3) 0.63727(11) 0.55686(14) 0.0184(3) Uani 1 1 d .
H1 H -0.5054 0.6433 0.6378 0.022 Uiso 1 1 calc R
C2 C -0.2628(3) 0.75538(11) 0.51644(14) 0.0176(3) Uani 1 1 d .
C5 C 0.1589(3) 0.88773(11) 0.56894(15) 0.0194(3) Uani 1 1 d .
C7 C -0.1598(3) 0.77433(12) 0.63698(15) 0.0209(4) Uani 1 1 d .
H7 H -0.2328 0.7424 0.7002 0.025 Uiso 1 1 calc R
C9 C -0.8958(4) 0.54959(11) 0.40476(14) 0.0192(3) Uani 1 1 d .
H9 H -0.8266 0.5822 0.3413 0.023 Uiso 1 1 calc R
C4 C 0.0568(4) 0.87031(12) 0.45017(14) 0.0205(4) Uani 1 1 d .

loop_
_atom_site_aniso_label
_atom_site_aniso_U_11
_atom_site_aniso_U_22
_atom_site_aniso_U_33
_atom_site_aniso_U_23
_atom_site_aniso_U_13
_atom_site_aniso_U_12
F1 0.0371(7) 0.0364(7) 0.0234(6) 0.0036(4) 0.0030(5) -0.0186(5)
C3 0.0194(8) 0.0223(8) 0.0167(7) -0.0012(6) 0.0011(6) -0.0043(6)
C10 0.0196(7) 0.0212(8) 0.0163(7) 0.0012(6) -0.0001(6) -0.0042(6)
N1 0.0165(6) 0.0191(7) 0.0212(7) 0.0002(5) 0.0018(5) -0.0036(5)
F2 0.0254(6) 0.0271(6) 0.0255(6) -0.0018(4) 0.0025(4) -0.0116(4)
C6 0.0188(7) 0.0217(8) 0.0159(7) -0.0002(5) 0.0016(5) -0.0002(6)
C8 0.0134(7) 0.0166(7) 0.0184(7) 0.0008(5) 0.0018(5) -0.0015(5)
C1 0.0164(7) 0.0207(8) 0.0182(7) -0.0003(6) 0.0013(5) -0.0017(6)
C2 0.0155(7) 0.0176(7) 0.0197(7) 0.0003(5) 0.0025(5) -0.0015(6)
C5 0.0164(7) 0.0188(7) 0.0228(8) -0.0020(6) 0.0009(6) -0.0043(6)
C7 0.0201(8) 0.0238(8) 0.0191(7) 0.0014(6) 0.0028(6) -0.0030(6)
C9 0.0185(7) 0.0219(8) 0.0175(7) 0.0017(5) 0.0027(6) -0.0036(6)
C4 0.0218(8) 0.0222(8) 0.0180(7) 0.0022(6) 0.0041(6) -0.0032(6)

loop_
_atom_type_symbol
_atom_type_description
_atom_type_scat_dispersion_real
_atom_type_scat_dispersion_imag
_atom_type_scat_source
C C 0.0033 0.0016 'International Tables Vol C Tables 4.2.6.8 and 6.1.1.4'
H H 0.0000 0.0000 'International Tables Vol C Tables 4.2.6.8 and 6.1.1.4'
F F 0.0171 0.0103 'International Tables Vol C Tables 4.2.6.8 and 6.1.1.4'
N N 0.0061 0.0033 'International Tables Vol C Tables 4.2.6.8 and 6.1.1.4'

loop_
_geom_angle_atom_site_label_1
_geom_angle_atom_site_label_2
_geom_angle_atom_site_label_3
_geom_angle
_geom_angle_site_symmetry_1
C2 C3 H3 120.0 .
C4 C3 H3 120.0 .
C4 C3 C2 119.96(14) .
C8 C10 H10 119.4 .
C9 C10 H10 119.4 3_366
C9 C10 C8 121.30(14) 3_366
C1 N1 C2 119.87(14) .
C5 C6 H6 120.1 .
C5 C6 C7 119.84(14) .
C7 C6 H6 120.1 .
C10 C8 C1 118.55(14) .
C10 C8 C9 118.90(14) .
C9 C8 C1 122.55(14) .
N1 C1 C8 123.26(14) .
N1 C1 H1 118.4 .
C8 C1 H1 118.4 .
C3 C2 N1 115.37(14) .
C3 C2 C7 118.58(14) .
C7 C2 N1 126.05(14) .
F2 C5 C6 120.69(14) .
F2 C5 C4 119.47(15) .
C4 C5 C6 119.84(15) .
C6 C7 C2 120.79(15) .
C6 C7 H7 119.6 .
C2 C7 H7 119.6 .
C10 C9 C8 119.80(15) 3_366
C10 C9 H9 120.1 3_366
C8 C9 H9 120.1 .
F1 C4 C3 119.74(14) .
F1 C4 C5 119.28(15) .
C5 C4 C3 120.98(15) .

loop_
_geom_bond_atom_site_label_1
_geom_bond_atom_site_label_2
_geom_bond_distance
_geom_bond_site_symmetry_2
F1 C4 1.3533(19) .
C3 H3 0.9300 .
C3 C2 1.396(2) .
C3 C4 1.387(2) .
C10 H10 0.9300 .
C10 C8 1.402(2) .
C10 C9 1.386(2) 3_366
N1 C1 1.279(2) .
N1 C2 1.422(2) .
F2 C5 1.3461(18) .
C6 H6 0.9300 .
C6 C5 1.383(2) .
C6 C7 1.388(2) .
C8 C1 1.459(2) .
C8 C9 1.407(2) .
C1 H1 0.9300 .
C2 C7 1.406(2) .
C5 C4 1.383(2) .
C7 H7 0.9300 .
C9 C10 1.386(2) 3_366
C9 H9 0.9300 .

loop_
_geom_torsion_atom_site_label_1
_geom_torsion_atom_site_label_2
_geom_torsion_atom_site_label_3
_geom_torsion_atom_site_label_4
_geom_torsion
_geom_torsion_site_symmetry_1
_geom_torsion_site_symmetry_4
C3 C2 C7 C6 -1.0(2) . .
C10 C8 C1 N1 -176.21(15) . .
C10 C8 C9 C10 0.5(3) . 3_366
N1 C2 C7 C6 -179.86(15) . .
F2 C5 C4 F1 0.4(2) . .
F2 C5 C4 C3 -179.89(15) . .
C6 C5 C4 F1 179.98(15) . .
C6 C5 C4 C3 -0.3(3) . .
C1 N1 C2 C3 175.47(15) . .
C1 N1 C2 C7 -5.7(3) . .
C1 C8 C9 C10 179.74(15) . 3_366
C2 C3 C4 F1 178.94(15) . .
C2 C3 C4 C5 -0.7(3) . .
C2 N1 C1 C8 -179.45(14) . .
C5 C6 C7 C2 0.0(3) . .
C7 C6 C5 F2 -179.74(14) . .
C7 C6 C5 C4 0.7(3) . .
C9 C10 C8 C1 -179.78(15) 3_366 .
C9 C10 C8 C9 -0.5(3) 3_366 .
C9 C8 C1 N1 4.5(3) . .
C4 C3 C2 N1 -179.65(15) . .
C4 C3 C2 C7 1.4(3) . .
